data_7100397
loop_
_publ_author_name
'William Tolman'
'Nermeen W. Aboelella'
'Elizabeth A. Lewis'
'Anne M. Reynolds'

_publ_section_title
;
Reactivity of a 1:1 Copper-Oxygen Complex: Isolation
of a Cu(II)-o-Iminosemiquinonato Species
;
_journal_name_full 'Chemical Communications'
_journal_paper_doi 10.1039/b418939f
_journal_year 2005
_chemical_formula_moiety 'C42 H54 Cu N2 P'
_chemical_formula_sum 'C42 H54 Cu N2 P'
_chemical_formula_weight 681.38
_chemical_name_common (Me2LiPr2)Cu(PMePh2)
_space_group_IT_number 14
_symmetry_cell_setting monoclinic
_symmetry_space_group_name_Hall '-P 2yn'
_symmetry_space_group_name_H-M 'P 1 21/n 1'
_cell_angle_alpha 90.00
_cell_angle_beta 97.837(2)
_cell_angle_gamma 90.00
_cell_formula_units_Z 4
_cell_length_a 11.6105(10)
_cell_length_b 21.0202(12)
_cell_length_c 15.9832(9)
_cell_measurement_temperature 173(2)
_cell_volume 3864(1)
_diffrn_ambient_temperature 173(2)
_exptl_crystal_density_diffrn 1.171
_cod_original_sg_symbol_H-M 'P 21/n'
_cod_database_code 7100397

loop_
_symmetry_equiv_pos_as_xyz
'x, y, z'
'-x+1/2, y+1/2, -z+1/2'
'-x, -y, -z'
'x-1/2, -y-1/2, z-1/2'

loop_
_atom_site_label
_atom_site_type_symbol
_atom_site_fract_x
_atom_site_fract_y
_atom_site_fract_z
_atom_site_U_iso_or_equiv
_atom_site_adp_type
_atom_site_occupancy
_atom_site_symmetry_multiplicity
_atom_site_calc_flag
_atom_site_refinement_flags
_atom_site_disorder_assembly
_atom_site_disorder_group
Cu1 Cu 0.78703(3) 0.256949(13) 0.389491(18) 0.02643(9) Uani 1 1 d . A .
N1 N 0.72060(17) 0.21588(9) 0.48237(12) 0.0271(5) Uani 1 1 d . . .
N2 N 0.83589(17) 0.33611(9) 0.44609(12) 0.0260(5) Uani 1 1 d . . .
P1 P 0.78524(6) 0.21502(3) 0.26607(4) 0.02972(17) Uani 1 1 d . . .
C1 C 0.6790(3) 0.20858(14) 0.62962(16) 0.0425(7) Uani 1 1 d . . .
H1A H 0.6070 0.1872 0.6057 0.064 Uiso 1 1 calc R . .
H1B H 0.6616 0.2407 0.6706 0.064 Uiso 1 1 calc R . .
H1C H 0.7334 0.1772 0.6580 0.064 Uiso 1 1 calc R . .
C2 C 0.7334(2) 0.24056(12) 0.55942(15) 0.0308(6) Uani 1 1 d . . .
C3 C 0.7939(2) 0.29769(12) 0.58091(15) 0.0311(6) Uani 1 1 d . . .
H3 H 0.8087 0.3065 0.6397 0.037 Uiso 1 1 calc R . .
C4 C 0.8354(2) 0.34338(12) 0.52887(16) 0.0286(6) Uani 1 1 d . . .
C5 C 0.8785(3) 0.40506(13) 0.57149(17) 0.0415(7) Uani 1 1 d . . .
H5A H 0.9613 0.4105 0.5669 0.062 Uiso 1 1 calc R . .
H5B H 0.8677 0.4037 0.6312 0.062 Uiso 1 1 calc R . .
H5C H 0.8345 0.4408 0.5439 0.062 Uiso 1 1 calc R . .
C6 C 0.6456(2) 0.16239(12) 0.46172(15) 0.0291(6) Uani 1 1 d . . .
C7 C 0.6850(2) 0.10032(13) 0.47862(18) 0.0381(7) Uani 1 1 d . . .
C8 C 0.6112(3) 0.04978(14) 0.4522(2) 0.0479(8) Uani 1 1 d . . .
H8 H 0.6370 0.0074 0.4637 0.057 Uiso 1 1 calc R . .
C9 C 0.5010(3) 0.06041(15) 0.40960(18) 0.0466(8) Uani 1 1 d . . .
H9 H 0.4514 0.0255 0.3924 0.056 Uiso 1 1 calc R . .
C10 C 0.4638(2) 0.12145(15) 0.39236(18) 0.0413(7) Uani 1 1 d . . .
H10 H 0.3880 0.1283 0.3630 0.050 Uiso 1 1 calc R . .
C11 C 0.5342(2) 0.17354(13) 0.41674(16) 0.0318(6) Uani 1 1 d . . .
C12 C 0.8110(3) 0.04152(17) 0.5965(2) 0.0775(12) Uani 1 1 d . . .
H12A H 0.8919 0.0344 0.6213 0.116 Uiso 1 1 calc R . .
H12B H 0.7751 0.0008 0.5780 0.116 Uiso 1 1 calc R . .
H12C H 0.7681 0.0608 0.6388 0.116 Uiso 1 1 calc R . .
C13 C 0.8077(3) 0.08616(14) 0.5206(2) 0.0565(9) Uani 1 1 d . . .
H13 H 0.8443 0.1273 0.5412 0.068 Uiso 1 1 calc R . .
C14 C 0.8791(3) 0.05866(18) 0.4552(3) 0.0788(13) Uani 1 1 d . . .
H14A H 0.9584 0.0499 0.4823 0.118 Uiso 1 1 calc R . .
H14B H 0.8815 0.0894 0.4094 0.118 Uiso 1 1 calc R . .
H14C H 0.8431 0.0191 0.4322 0.118 Uiso 1 1 calc R . .
C15 C 0.4442(3) 0.27251(17) 0.4673(2) 0.0672(11) Uani 1 1 d . . .
H15A H 0.4195 0.3158 0.4509 0.101 Uiso 1 1 calc R . .
H15B H 0.5040 0.2741 0.5169 0.101 Uiso 1 1 calc R . .
H15C H 0.3773 0.2482 0.4811 0.101 Uiso 1 1 calc R . .
C16 C 0.4933(2) 0.24074(14) 0.39511(18) 0.0418(7) Uani 1 1 d . . .
H16 H 0.5637 0.2657 0.3856 0.050 Uiso 1 1 calc R . .
C17 C 0.4071(3) 0.24641(17) 0.31414(19) 0.0604(9) Uani 1 1 d . . .
H17A H 0.3858 0.2912 0.3042 0.091 Uiso 1 1 calc R . .
H17B H 0.3372 0.2216 0.3199 0.091 Uiso 1 1 calc R . .
H17C H 0.4430 0.2301 0.2664 0.091 Uiso 1 1 calc R . .
C18 C 0.8640(2) 0.38903(11) 0.39565(15) 0.0283(6) Uani 1 1 d . . .
C19 C 0.9799(2) 0.40209(12) 0.38561(16) 0.0313(6) Uani 1 1 d . . .
C20 C 1.0020(3) 0.45126(13) 0.33177(17) 0.0406(7) Uani 1 1 d . . .
H20 H 1.0801 0.4602 0.3240 0.049 Uiso 1 1 calc R . .
C21 C 0.9133(3) 0.48740(13) 0.28942(18) 0.0465(8) Uani 1 1 d . . .
H21 H 0.9302 0.5210 0.2532 0.056 Uiso 1 1 calc R . .
C22 C 0.8004(3) 0.47426(13) 0.3003(2) 0.0480(8) Uani 1 1 d . . .
H22 H 0.7397 0.4995 0.2714 0.058 Uiso 1 1 calc R . .
C23 C 0.7722(2) 0.42532(12) 0.35203(18) 0.0373(7) Uani 1 1 d . . .
C24 C 1.1739(3) 0.40331(16) 0.4801(2) 0.0560(9) Uani 1 1 d . . .
H24A H 1.2354 0.3756 0.5080 0.084 Uiso 1 1 calc R . .
H24B H 1.1399 0.4278 0.5228 0.084 Uiso 1 1 calc R . .
H24C H 1.2070 0.4326 0.4419 0.084 Uiso 1 1 calc R . .
C25 C 1.0796(2) 0.36273(13) 0.42941(18) 0.0391(7) Uani 1 1 d . . .
H25 H 1.0475 0.3333 0.4696 0.047 Uiso 1 1 calc R . .
C26 C 1.1326(3) 0.32219(16) 0.3651(2) 0.0618(10) Uani 1 1 d . . .
H26A H 1.1960 0.2964 0.3943 0.093 Uiso 1 1 calc R . .
H26B H 1.1631 0.3500 0.3240 0.093 Uiso 1 1 calc R . .
H26C H 1.0729 0.2942 0.3357 0.093 Uiso 1 1 calc R . .
C27 C 0.6005(3) 0.4582(2) 0.4225(3) 0.0921(14) Uani 1 1 d . . .
H27A H 0.5194 0.4479 0.4274 0.138 Uiso 1 1 calc R . .
H27B H 0.6051 0.5016 0.4009 0.138 Uiso 1 1 calc R . .
H27C H 0.6475 0.4550 0.4781 0.138 Uiso 1 1 calc R . .
C28 C 0.6462(3) 0.41199(15) 0.3623(2) 0.0529(9) Uani 1 1 d . . .
H28 H 0.6431 0.3685 0.3871 0.063 Uiso 1 1 calc R . .
C29 C 0.5670(3) 0.4119(2) 0.2783(3) 0.0952(15) Uani 1 1 d . . .
H29A H 0.4870 0.4030 0.2880 0.143 Uiso 1 1 calc R . .
H29B H 0.5927 0.3790 0.2415 0.143 Uiso 1 1 calc R . .
H29C H 0.5701 0.4536 0.2513 0.143 Uiso 1 1 calc R . .
C30 C 0.764(2) 0.2745(14) 0.178(2) 0.028(2) Uani 0.50 1 d PD A 1
C31 C 0.8466(11) 0.3218(9) 0.1743(12) 0.040(2) Uani 0.50 1 d PD A 1
H31A H 0.9148 0.3232 0.2145 0.048 Uiso 0.50 1 calc PR A 1
C32 C 0.8279(11) 0.3669(8) 0.1109(12) 0.060(3) Uani 0.50 1 d PD A 1
H32A H 0.8841 0.3993 0.1075 0.072 Uiso 0.50 1 calc PR A 1
C33 C 0.7287(11) 0.3654(7) 0.0524(10) 0.065(3) Uani 0.50 1 d PD A 1
H33A H 0.7162 0.3977 0.0105 0.078 Uiso 0.50 1 calc PR A 1
C34 C 0.6480(10) 0.3179(7) 0.0541(9) 0.058(3) Uani 0.50 1 d PD A 1
H34A H 0.5818 0.3157 0.0122 0.070 Uiso 0.50 1 calc PR A 1
C35 C 0.6652(13) 0.2727(7) 0.1187(11) 0.043(2) Uani 0.50 1 d PD A 1
H35A H 0.6086 0.2405 0.1221 0.051 Uiso 0.50 1 calc PR A 1
C30' C 0.739(2) 0.2643(14) 0.176(2) 0.028(2) Uani 0.50 1 d PD A 2
C31' C 0.8077(11) 0.3171(9) 0.1654(12) 0.040(2) Uani 0.50 1 d PD A 2
H31B H 0.8773 0.3231 0.2032 0.048 Uiso 0.50 1 calc PR A 2
C32' C 0.7785(11) 0.3614(8) 0.1018(12) 0.060(3) Uani 0.50 1 d PD A 2
H32B H 0.8280 0.3964 0.0947 0.072 Uiso 0.50 1 calc PR A 2
C33' C 0.6751(11) 0.3530(6) 0.0492(9) 0.065(3) Uani 0.50 1 d PD A 2
H33B H 0.6541 0.3819 0.0040 0.078 Uiso 0.50 1 calc PR A 2
C34' C 0.6021(10) 0.3034(7) 0.0614(9) 0.058(3) Uani 0.50 1 d PD A 2
H34B H 0.5280 0.3007 0.0280 0.070 Uiso 0.50 1 calc PR A 2
C35' C 0.6354(13) 0.2573(7) 0.1220(12) 0.043(2) Uani 0.50 1 d PD A 2
H35B H 0.5876 0.2212 0.1267 0.051 Uiso 0.50 1 calc PR A 2
C36 C 0.9213(2) 0.17720(12) 0.24841(15) 0.0292(6) Uani 1 1 d D A .
C37 C 1.0071(2) 0.16737(14) 0.31611(18) 0.0443(7) Uani 1 1 d D . .
H37 H 0.9968 0.1833 0.3702 0.053 Uiso 1 1 calc R A .
C38 C 1.1078(3) 0.13458(17) 0.3060(2) 0.0583(9) Uani 1 1 d D A .
H38 H 1.1659 0.1283 0.3531 0.070 Uiso 1 1 calc R . .
C39 C 1.1240(3) 0.11139(16) 0.2291(2) 0.0581(9) Uani 1 1 d D . .
H39 H 1.1925 0.0882 0.2227 0.070 Uiso 1 1 calc R A .
C40 C 1.0411(3) 0.12156(16) 0.1607(2) 0.0554(9) Uani 1 1 d D A .
H40 H 1.0530 0.1062 0.1067 0.066 Uiso 1 1 calc R . .
C41 C 0.9400(3) 0.15415(14) 0.17007(17) 0.0428(7) Uani 1 1 d D . .
H41 H 0.8829 0.1608 0.1224 0.051 Uiso 1 1 calc R A .
C42 C 0.6833(2) 0.14928(14) 0.24131(18) 0.0433(7) Uani 1 1 d . A .
H42A H 0.6951 0.1176 0.2866 0.065 Uiso 1 1 calc R . .
H42B H 0.6966 0.1296 0.1879 0.065 Uiso 1 1 calc R . .
H42C H 0.6034 0.1654 0.2361 0.065 Uiso 1 1 calc R . .

loop_
_atom_site_aniso_label
_atom_site_aniso_U_11
_atom_site_aniso_U_22
_atom_site_aniso_U_33
_atom_site_aniso_U_23
_atom_site_aniso_U_13
_atom_site_aniso_U_12
Cu1 0.02997(17) 0.02421(17) 0.02461(16) -0.00276(13) 0.00200(12) -0.00135(14)
N1 0.0272(11) 0.0271(11) 0.0257(11) 0.0021(9) -0.0007(9) -0.0012(9)
N2 0.0288(12) 0.0234(11) 0.0251(11) -0.0003(9) 0.0009(9) -0.0002(9)
P1 0.0337(4) 0.0281(4) 0.0268(4) -0.0048(3) 0.0021(3) -0.0028(3)
C1 0.0484(18) 0.0500(18) 0.0283(15) 0.0022(13) 0.0027(13) -0.0114(14)
C2 0.0305(14) 0.0350(15) 0.0256(13) 0.0042(11) -0.0007(11) 0.0015(12)
C3 0.0355(15) 0.0359(15) 0.0202(13) -0.0027(11) -0.0020(11) -0.0012(12)
C4 0.0270(14) 0.0294(14) 0.0282(14) -0.0049(11) -0.0013(11) 0.0014(11)
C5 0.0575(19) 0.0342(16) 0.0319(15) -0.0100(12) 0.0029(14) -0.0067(14)
C6 0.0306(15) 0.0312(14) 0.0259(14) -0.0017(11) 0.0057(11) -0.0058(11)
C7 0.0363(16) 0.0318(16) 0.0442(17) 0.0032(13) -0.0017(13) -0.0067(12)
C8 0.052(2) 0.0338(16) 0.058(2) -0.0019(14) 0.0064(16) -0.0099(14)
C9 0.0438(19) 0.051(2) 0.0455(18) -0.0109(15) 0.0067(15) -0.0224(15)
C10 0.0290(16) 0.057(2) 0.0374(16) -0.0050(14) 0.0047(13) -0.0091(14)
C11 0.0264(14) 0.0434(16) 0.0261(14) -0.0038(12) 0.0059(11) -0.0030(12)
C12 0.082(3) 0.058(2) 0.082(3) 0.016(2) -0.026(2) 0.004(2)
C13 0.0444(19) 0.0303(17) 0.089(3) 0.0087(17) -0.0117(18) -0.0021(14)
C14 0.042(2) 0.066(3) 0.127(4) 0.033(2) 0.007(2) 0.0090(18)
C15 0.072(2) 0.072(2) 0.051(2) -0.0163(18) -0.0159(18) 0.030(2)
C16 0.0264(14) 0.0485(18) 0.0491(17) -0.0020(14) 0.0002(12) 0.0024(13)
C17 0.055(2) 0.080(3) 0.0439(18) 0.0049(18) 0.0012(15) 0.0227(19)
C18 0.0385(16) 0.0198(13) 0.0259(13) -0.0038(10) 0.0016(11) 0.0001(11)
C19 0.0387(16) 0.0246(14) 0.0305(14) -0.0015(11) 0.0045(12) 0.0004(12)
C20 0.0481(18) 0.0319(16) 0.0436(17) 0.0006(13) 0.0126(14) -0.0053(13)
C21 0.070(2) 0.0296(16) 0.0399(17) 0.0095(13) 0.0059(16) 0.0000(15)
C22 0.055(2) 0.0301(16) 0.0539(19) 0.0060(14) -0.0093(16) 0.0048(14)
C23 0.0434(17) 0.0234(14) 0.0427(16) -0.0012(12) -0.0027(13) 0.0018(12)
C24 0.052(2) 0.056(2) 0.055(2) -0.0012(17) -0.0097(16) 0.0010(16)
C25 0.0333(16) 0.0349(16) 0.0494(18) 0.0062(13) 0.0067(13) -0.0013(12)
C26 0.049(2) 0.052(2) 0.082(3) -0.0173(19) 0.0017(18) 0.0129(16)
C27 0.057(3) 0.135(4) 0.088(3) -0.014(3) 0.023(2) -0.001(3)
C28 0.0391(18) 0.0348(17) 0.080(2) 0.0137(16) -0.0101(17) 0.0047(14)
C29 0.048(2) 0.133(4) 0.096(3) -0.035(3) -0.021(2) 0.001(2)
C30 0.033(9) 0.021(7) 0.029(2) -0.007(5) -0.002(5) -0.007(4)
C31 0.037(8) 0.040(3) 0.035(4) 0.004(3) -0.019(5) -0.014(5)
C32 0.081(10) 0.037(3) 0.055(4) 0.010(3) -0.013(7) -0.013(6)
C33 0.103(11) 0.040(5) 0.040(2) 0.000(4) -0.031(7) 0.003(6)
C34 0.061(8) 0.065(7) 0.042(3) -0.001(4) -0.014(6) 0.008(5)
C35 0.047(7) 0.034(6) 0.043(2) -0.006(4) -0.013(4) -0.011(3)
C30' 0.033(9) 0.021(7) 0.029(2) -0.007(5) -0.002(5) -0.007(4)
C31' 0.037(8) 0.040(3) 0.035(4) 0.004(3) -0.019(5) -0.014(5)
C32' 0.081(10) 0.037(3) 0.055(4) 0.010(3) -0.013(7) -0.013(6)
C33' 0.103(11) 0.040(5) 0.040(2) 0.000(4) -0.031(7) 0.003(6)
C34' 0.061(8) 0.065(7) 0.042(3) -0.001(4) -0.014(6) 0.008(5)
C35' 0.047(7) 0.034(6) 0.043(2) -0.006(4) -0.013(4) -0.011(3)
C36 0.0340(15) 0.0276(14) 0.0264(14) 0.0032(11) 0.0058(12) -0.0052(11)
C37 0.0426(18) 0.058(2) 0.0332(16) 0.0030(14) 0.0069(14) 0.0000(15)
C38 0.045(2) 0.080(3) 0.050(2) 0.0193(18) 0.0065(16) 0.0096(18)
C39 0.043(2) 0.059(2) 0.077(3) 0.0153(19) 0.0250(19) 0.0133(16)
C40 0.056(2) 0.058(2) 0.057(2) -0.0126(17) 0.0264(18) 0.0020(17)
C41 0.0439(18) 0.0525(19) 0.0323(16) -0.0049(13) 0.0063(13) 0.0004(15)
C42 0.0381(17) 0.0462(18) 0.0460(18) -0.0191(14) 0.0069(14) -0.0108(14)

loop_
_geom_bond_atom_site_label_1
_geom_bond_atom_site_label_2
_geom_bond_distance
_geom_bond_site_symmetry_2
_geom_bond_publ_flag
Cu1 N2 1.941(2) . ?
Cu1 N1 1.964(2) . ?
Cu1 P1 2.1581(9) . ?
N1 C2 1.326(3) . ?
N1 C6 1.433(3) . ?
N2 C4 1.333(3) . ?
N2 C18 1.437(3) . ?
P1 C30' 1.796(16) . ?
P1 C36 1.825(3) . ?
P1 C42 1.828(3) . ?
P1 C30 1.871(16) . ?
C1 C2 1.517(4) . ?
C1 H1A 0.9800 . ?
C1 H1B 0.9800 . ?
C1 H1C 0.9800 . ?
C2 C3 1.410(3) . ?
C3 C4 1.399(4) . ?
C3 H3 0.9500 . ?
C4 C5 1.518(3) . ?
C5 H5A 0.9800 . ?
C5 H5B 0.9800 . ?
C5 H5C 0.9800 . ?
C6 C7 1.397(4) . ?
C6 C11 1.411(4) . ?
C7 C8 1.394(4) . ?
C7 C13 1.519(4) . ?
C8 C9 1.383(4) . ?
C8 H8 0.9500 . ?
C9 C10 1.370(4) . ?
C9 H9 0.9500 . ?
C10 C11 1.390(4) . ?
C10 H10 0.9500 . ?
C11 C16 1.515(4) . ?
C12 C13 1.530(5) . ?
C12 H12A 0.9800 . ?
C12 H12B 0.9800 . ?
C12 H12C 0.9800 . ?
C13 C14 1.532(5) . ?
C13 H13 1.0000 . ?
C14 H14A 0.9800 . ?
C14 H14B 0.9800 . ?
C14 H14C 0.9800 . ?
C15 C16 1.511(4) . ?
C15 H15A 0.9800 . ?
C15 H15B 0.9800 . ?
C15 H15C 0.9800 . ?
C16 C17 1.529(4) . ?
C16 H16 1.0000 . ?
C17 H17A 0.9800 . ?
C17 H17B 0.9800 . ?
C17 H17C 0.9800 . ?
C18 C19 1.404(4) . ?
C18 C23 1.414(4) . ?
C19 C20 1.391(4) . ?
C19 C25 1.514(4) . ?
C20 C21 1.380(4) . ?
C20 H20 0.9500 . ?
C21 C22 1.374(4) . ?
C21 H21 0.9500 . ?
C22 C23 1.387(4) . ?
C22 H22 0.9500 . ?
C23 C28 1.520(4) . ?
C24 C25 1.531(4) . ?
C24 H24A 0.9800 . ?
C24 H24B 0.9800 . ?
C24 H24C 0.9800 . ?
C25 C26 1.528(4) . ?
C25 H25 1.0000 . ?
C26 H26A 0.9800 . ?
C26 H26B 0.9800 . ?
C26 H26C 0.9800 . ?
C27 C28 1.514(5) . ?
C27 H27A 0.9800 . ?
C27 H27B 0.9800 . ?
C27 H27C 0.9800 . ?
C28 C29 1.520(5) . ?
C28 H28 1.0000 . ?
C29 H29A 0.9800 . ?
C29 H29B 0.9800 . ?
C29 H29C 0.9800 . ?
C30 C31 1.385(10) . ?
C30 C35 1.391(10) . ?
C31 C32 1.383(10) . ?
C31 H31A 0.9500 . ?
C32 C33 1.381(9) . ?
C32 H32A 0.9500 . ?
C33 C34 1.372(10) . ?
C33 H33A 0.9500 . ?
C34 C35 1.396(10) . ?
C34 H34A 0.9500 . ?
C35 H35A 0.9500 . ?
C30' C31' 1.388(10) . ?
C30' C35' 1.391(10) . ?
C31' C32' 1.385(10) . ?
C31' H31B 0.9500 . ?
C32' C33' 1.380(10) . ?
C32' H32B 0.9500 . ?
C33' C34' 1.374(10) . ?
C33' H33B 0.9500 . ?
C34' C35' 1.388(10) . ?
C34' H34B 0.9500 . ?
C35' H35B 0.9500 . ?
C36 C37 1.383(4) . ?
C36 C41 1.387(3) . ?
C37 C38 1.385(4) . ?
C37 H37 0.9500 . ?
C38 C39 1.359(4) . ?
C38 H38 0.9500 . ?
C39 C40 1.371(4) . ?
C39 H39 0.9500 . ?
C40 C41 1.385(4) . ?
C40 H40 0.9500 . ?
C41 H41 0.9500 . ?
C42 H42A 0.9800 . ?
C42 H42B 0.9800 . ?
C42 H42C 0.9800 . ?
